data_7203892
loop_
_publ_author_name
'Soh\'ar, P\'al'
'Forr\'o, Enik'
'L\'az\'ar, L\'aszl\'o'
'Bern\'ath, G\'abor'
'Sillanp\"a\"a, Reijo'
'F\"ul\"op, Ferenc'

_publ_section_title
;
 Synthesis and stereochemistry of stereoisomeric
 1,2,3-oxathiazino[4,3-a]isoquinolines
;
_journal_issue 2
_journal_name_full 'Journal of the Chemical Society, Perkin Transactions 2'
_journal_page_first 287
_journal_paper_doi 10.1039/a907236e
_journal_year 2000
_chemical_formula_moiety 'C14 H19 N O4 S '
_chemical_formula_sum 'C14 H19 N O4 S'
_chemical_formula_weight 297.37
_space_group_IT_number 2
_symmetry_cell_setting triclinic
_symmetry_Int_Tables_number 2
_symmetry_space_group_name_Hall '-P 1'
_symmetry_space_group_name_H-M 'P -1'
_cell_angle_alpha 105.084(6)
_cell_angle_beta 92.260(7)
_cell_angle_gamma 104.576(7)
_cell_formula_units_Z 2
_cell_length_a 8.3082(7)
_cell_length_b 12.308(1)
_cell_length_c 7.5713(5)
_cell_measurement_reflns_used 25
_cell_measurement_temperature 296.2
_cell_measurement_theta_max 23.4
_cell_measurement_theta_min 21.2
_cell_volume 718.91(10)
_computing_cell_refinement 'MSC/AFC Diffractometer Control'
_computing_data_collection 'MSC/AFC Diffractometer Control'
_computing_data_reduction 'teXsan for Windows (MSC, 1997)'
_computing_publication_material 'teXsan for Windows (MSC, 1997)'
_computing_structure_refinement 'teXsan for Windows (MSC, 1997)'
_computing_structure_solution
;
SAPI91 (Fan, 1991)
;
_diffrn_ambient_temperature 296.2
_diffrn_measurement_device 'Rigaku AFC5S'
_diffrn_measurement_method \w-2\q
_diffrn_orient_matrix_UB_11 -0.07736
_diffrn_orient_matrix_UB_12 0.04655
_diffrn_orient_matrix_UB_13 -0.02298
_diffrn_orient_matrix_UB_21 0.08428
_diffrn_orient_matrix_UB_22 0.07366
_diffrn_orient_matrix_UB_23 0.07139
_diffrn_orient_matrix_UB_31 0.05076
_diffrn_orient_matrix_UB_32 0.00716
_diffrn_orient_matrix_UB_33 -0.11544
_diffrn_radiation_detector 'scintillation counter'
_diffrn_radiation_monochromator graphite
_diffrn_radiation_source 'X-ray tube'
_diffrn_radiation_type 'Mo K\a'
_diffrn_radiation_wavelength 0.7107
_diffrn_reflns_av_R_equivalents 0.00800
_diffrn_reflns_av_sigmaI/netI 0.035
_diffrn_reflns_limit_h_max 9
_diffrn_reflns_limit_h_min 0
_diffrn_reflns_limit_k_max 14
_diffrn_reflns_limit_k_min -14
_diffrn_reflns_limit_l_max 8
_diffrn_reflns_limit_l_min -8
_diffrn_reflns_number 2698
_diffrn_reflns_reduction_process 'Lp corrections applied'
_diffrn_reflns_theta_max 24.96
_diffrn_reflns_theta_min 1.78
_diffrn_standards_decay_% -0.97
_diffrn_standards_interval_count 0
_diffrn_standards_number 3
_exptl_absorpt_coefficient_mu 0.238
_exptl_absorpt_correction_type none
_exptl_crystal_colour colourless
_exptl_crystal_density_diffrn 1.374
_exptl_crystal_density_meas ?
_exptl_crystal_description prism
_exptl_crystal_F_000 316.00
_exptl_crystal_size_max 0.38
_exptl_crystal_size_mid 0.34
_exptl_crystal_size_min 0.22
_refine_diff_density_max 0.16
_refine_diff_density_min -0.26
_refine_ls_extinction_method none
_refine_ls_goodness_of_fit_all 1.809
_refine_ls_goodness_of_fit_ref 1.810
_refine_ls_hydrogen_treatment mixed
_refine_ls_matrix_type full
_refine_ls_number_constraints 0
_refine_ls_number_parameters 211
_refine_ls_number_reflns 2052
_refine_ls_number_restraints 0
_refine_ls_R_factor_all 0.0327
_refine_ls_R_factor_gt 0.0330
_refine_ls_shift/su_max 0.0100
_refine_ls_shift/su_mean 0.0009
_refine_ls_structure_factor_coef F
_refine_ls_weighting_details 'w = 1/[\s^2^(Fo) + 0.00022|Fo|^2^]'
_refine_ls_weighting_scheme sigma
_refine_ls_wR_factor_all 0.0435
_refine_ls_wR_factor_ref 0.0430
_reflns_number_gt 2052
_reflns_number_total 2509
_reflns_threshold_expression I>3.00\s(I)
_cod_data_source_file a907236e.txt
_cod_data_source_block '_18'
_cod_original_cell_volume 718.9(1)
_cod_original_formula_sum 'C14 H19 N O4 S '
_cod_database_code 7203892

loop_
_symmetry_equiv_pos_as_xyz
'   +x,   +y,   +z'
'   -x,   -y,   -z'

loop_
_atom_site_label
_atom_site_fract_x
_atom_site_fract_y
_atom_site_fract_z
_atom_site_U_iso_or_equiv
_atom_site_occupancy
_atom_site_adp_type
_atom_site_calc_flag
_atom_site_calc_attached_atom
S(4) 0.67576(5) 0.31666(3) 0.15549(5) 0.0439(1) 1.000 Uani d ?
O(1) 0.0751(1) 0.01801(8) 0.8082(1) 0.0439(3) 1.000 Uani d ?
O(2) 0.1378(1) 0.24232(8) 0.9279(1) 0.0459(3) 1.000 Uani d ?
O(3) 0.8223(1) 0.39525(9) 0.3201(1) 0.0479(3) 1.000 Uani d ?
O(4) 0.5860(2) 0.3960(1) 0.1117(2) 0.0610(4) 1.000 Uani d ?
N(5) 0.5630(1) 0.23565(9) 0.2781(1) 0.0344(3) 1.000 Uani d ?
C(1) 0.6535(2) 0.3819(1) 0.5762(2) 0.0418(4) 1.000 Uani d ?
C(2) 0.7646(2) 0.4629(1) 0.4822(2) 0.0485(5) 1.000 Uani d ?
C(6) 0.4321(2) 0.1351(1) 0.1590(2) 0.0383(4) 1.000 Uani d ?
C(7) 0.3822(2) 0.0454(1) 0.2652(2) 0.0388(4) 1.000 Uani d ?
C(7A) 0.3320(2) 0.1009(1) 0.4497(2) 0.0320(3) 1.000 Uani d ?
C(8) 0.2299(2) 0.0309(1) 0.5436(2) 0.0349(4) 1.000 Uani d ?
C(9) 0.1718(2) 0.0794(1) 0.7055(2) 0.0344(3) 1.000 Uani d ?
C(10) 0.2103(2) 0.2017(1) 0.7736(2) 0.0334(3) 1.000 Uani d ?
C(11) 0.3153(2) 0.2710(1) 0.6859(2) 0.0344(4) 1.000 Uani d ?
C(11A) 0.3799(2) 0.2215(1) 0.5249(2) 0.0312(3) 1.000 Uani d ?
C(11B) 0.5007(2) 0.3030(1) 0.4400(2) 0.0322(4) 1.000 Uani d ?
C(12) 0.7494(2) 0.3138(2) 0.6587(2) 0.0574(5) 1.000 Uani d ?
C(13) 0.0554(2) -0.1051(1) 0.7610(2) 0.0476(4) 1.000 Uani d ?
C(14) 0.1668(2) 0.3652(1) 0.9969(2) 0.0512(4) 1.000 Uani d ?
H(1) 0.614(2) 0.429(1) 0.666(2) 0.050 1.000 Uiso d ?
H(2) 0.700(2) 0.514(1) 0.442(2) 0.058 1.000 Uiso d ?
H(3) 0.871(2) 0.510(1) 0.564(2) 0.058 1.000 Uiso d ?
H(4) 0.480(2) 0.104(1) 0.045(2) 0.046 1.000 Uiso d ?
H(5) 0.339(2) 0.164(1) 0.127(2) 0.046 1.000 Uiso d ?
H(6) 0.285(2) -0.018(1) 0.194(2) 0.047 1.000 Uiso d ?
H(7) 0.477(2) 0.012(1) 0.280(2) 0.047 1.000 Uiso d ?
H(8) 0.196(2) -0.054(1) 0.489(2) 0.042 1.000 Uiso d ?
H(9) 0.349(2) 0.356(1) 0.738(2) 0.041 1.000 Uiso d ?
H(11B) 0.442(2) 0.353(1) 0.397(2) 0.039 1.000 Uiso d ?
H(11) 0.6756 0.2643 0.7157 0.069 1.000 Uiso c ?
H(12) 0.7957 0.2676 0.5643 0.069 1.000 Uiso c ?
H(13) 0.8368 0.3666 0.7479 0.069 1.000 Uiso c ?
H(14) -0.0142 -0.1380 0.8410 0.057 1.000 Uiso c ?
H(15) 0.0053 -0.1398 0.6374 0.057 1.000 Uiso c ?
H(16) 0.1618 -0.1194 0.7732 0.057 1.000 Uiso c ?
H(17) 0.2834 0.4008 1.0287 0.061 1.000 Uiso c ?
H(18) 0.1261 0.3947 0.9052 0.061 1.000 Uiso c ?
H(19) 0.1101 0.3824 1.1029 0.061 1.000 Uiso c ?

loop_
_atom_site_aniso_label
_atom_site_aniso_U_11
_atom_site_aniso_U_22
_atom_site_aniso_U_33
_atom_site_aniso_U_12
_atom_site_aniso_U_13
_atom_site_aniso_U_23
S(4) 0.0458(2) 0.0506(2) 0.0352(2) 0.0087(2) 0.0151(2) 0.0145(2)
O(1) 0.0534(6) 0.0391(5) 0.0414(6) 0.0090(5) 0.0195(5) 0.0165(4)
O(2) 0.0581(7) 0.0408(5) 0.0383(5) 0.0124(5) 0.0252(5) 0.0081(4)
O(3) 0.0363(6) 0.0572(7) 0.0449(6) 0.0082(5) 0.0157(4) 0.0082(5)
O(4) 0.0640(7) 0.0639(7) 0.0646(7) 0.0133(6) 0.0048(6) 0.0383(6)
N(5) 0.0393(6) 0.0354(6) 0.0268(6) 0.0096(5) 0.0103(5) 0.0054(4)
C(1) 0.0387(8) 0.0432(8) 0.0332(8) 0.0053(6) 0.0114(6) -0.0023(6)
C(2) 0.0399(9) 0.0463(9) 0.0485(9) 0.0024(7) 0.0136(7) 0.0025(7)
C(6) 0.0449(8) 0.0409(8) 0.0266(7) 0.0114(6) 0.0073(6) 0.0046(6)
C(7) 0.0463(9) 0.0342(7) 0.0322(7) 0.0097(7) 0.0103(6) 0.0032(6)
C(7A) 0.0338(7) 0.0346(7) 0.0283(6) 0.0115(6) 0.0044(5) 0.0075(5)
C(8) 0.0396(8) 0.0305(7) 0.0338(7) 0.0090(6) 0.0049(6) 0.0078(6)
C(9) 0.0343(7) 0.0379(7) 0.0322(7) 0.0085(6) 0.0060(5) 0.0129(5)
C(10) 0.0365(7) 0.0385(7) 0.0259(6) 0.0117(6) 0.0077(5) 0.0079(5)
C(11) 0.0379(8) 0.0328(8) 0.0308(7) 0.0089(6) 0.0078(6) 0.0064(6)
C(11A) 0.0325(7) 0.0355(7) 0.0257(6) 0.0094(6) 0.0055(5) 0.0080(5)
C(11B) 0.0343(7) 0.0337(7) 0.0302(7) 0.0124(6) 0.0095(5) 0.0077(5)
C(12) 0.051(1) 0.078(1) 0.0415(9) 0.0170(8) -0.0035(7) 0.0159(8)
C(13) 0.054(1) 0.0414(8) 0.055(1) 0.0128(7) 0.0174(8) 0.0247(7)
C(14) 0.057(1) 0.0468(8) 0.0437(9) 0.0142(8) 0.0200(7) -0.0003(7)

loop_
_atom_type_symbol
_atom_type_oxidation_number
_atom_type_number_in_cell
_atom_type_scat_dispersion_real
_atom_type_scat_dispersion_imag
_atom_type_scat_source
C 0 28 0.002 0.002
;International Tables for Crystallography
(1992, Vol. C, Table 6.1.1.2)
;
H 0 38 0.000 0.000
;International Tables for Crystallography
(1992, Vol. C, Table 6.1.1.2)
;
N 0 2 0.004 0.003
;International Tables for Crystallography
(1992, Vol. C, Table 6.1.1.2)
;
O 0 8 0.008 0.006
;International Tables for Crystallography
(1992, Vol. C, Table 6.1.1.2)
;
S 0 2 0.110 0.124
;International Tables for Crystallography
(1992, Vol. C, Table 6.1.1.2)
;

loop_
_geom_angle_atom_site_label_1
_geom_angle_atom_site_label_2
_geom_angle_atom_site_label_3
_geom_angle
_geom_angle_site_symmetry_1
_geom_angle_site_symmetry_2
_geom_angle_site_symmetry_3
_geom_angle_publ_flag
O3 S4 O4 106.53(9) . . . ?
O3 S4 N5 96.80(7) . . . ?
O4 S4 N5 110.22(9) . . . ?
C9 O1 C13 117.2(1) . . . ?
C10 O2 C14 117.4(1) . . . ?
S4 O3 C2 114.9(1) . . . ?
S4 N5 C6 111.8(1) . . . ?
S4 N5 C11B 114.8(1) . . . ?
C6 N5 C11B 113.6(1) . . . ?
C2 C1 C11B 109.3(2) . . . ?
C2 C1 C12 112.1(2) . . . ?
C2 C1 H1 106(1) . . . no
C11B C1 C12 113.1(2) . . . ?
C11B C1 H1 107(1) . . . no
C12 C1 H1 110(1) . . . no
O3 C2 C1 110.6(2) . . . ?
O3 C2 H2 109(1) . . . no
O3 C2 H3 104(1) . . . no
C1 C2 H2 110(1) . . . no
C1 C2 H3 111(1) . . . no
H2 C2 H3 112(2) . . . no
N5 C6 C7 107.7(2) . . . ?
N5 C6 H4 108(1) . . . no
N5 C6 H5 108(1) . . . no
C7 C6 H4 112(1) . . . no
C7 C6 H5 113(1) . . . no
H4 C6 H5 109(2) . . . no
C6 C7 C7A 110.2(2) . . . ?
C6 C7 H6 109(1) . . . no
C6 C7 H7 109(1) . . . no
C7A C7 H6 108(1) . . . no
C7A C7 H7 111(1) . . . no
H6 C7 H7 109(2) . . . no
C7 C7A C8 120.0(2) . . . ?
C7 C7A C11A 120.8(2) . . . ?
C8 C7A C11A 119.1(2) . . . ?
C7A C8 C9 121.4(2) . . . ?
C7A C8 H8 119(1) . . . no
C9 C8 H8 120(1) . . . no
O1 C9 C8 125.4(2) . . . ?
O1 C9 C10 115.4(2) . . . ?
C8 C9 C10 119.2(2) . . . ?
O2 C10 C9 115.3(1) . . . ?
O2 C10 C11 125.1(2) . . . ?
C9 C10 C11 119.6(2) . . . ?
C10 C11 C11A 121.1(2) . . . ?
C10 C11 H9 120(1) . . . no
C11A C11 H9 119(1) . . . no
C7A C11A C11 119.3(2) . . . ?
C7A C11A C11B 122.5(1) . . . ?
C11 C11A C11B 118.1(2) . . . ?
N5 C11B C1 107.9(1) . . . ?
N5 C11B C11A 110.7(1) . . . ?
N5 C11B H11B 108(1) . . . no
C1 C11B C11A 112.8(1) . . . ?
C1 C11B H11B 109(1) . . . no
C11A C11B H11B 109(1) . . . no
C1 C12 H11 109.5 . . . no
C1 C12 H12 109.5 . . . no
C1 C12 H13 109.5 . . . no
H11 C12 H12 109.5 . . . no
H11 C12 H13 109.5 . . . no
H12 C12 H13 109.5 . . . no
O1 C13 H14 109.5 . . . no
O1 C13 H15 109.5 . . . no
O1 C13 H16 109.5 . . . no
H14 C13 H15 109.5 . . . no
H14 C13 H16 109.5 . . . no
H15 C13 H16 109.5 . . . no
O2 C14 H17 109.5 . . . no
O2 C14 H18 109.5 . . . no
O2 C14 H19 109.5 . . . no
H17 C14 H18 109.5 . . . no
H17 C14 H19 109.5 . . . no
H18 C14 H19 109.5 . . . no

loop_
_geom_bond_atom_site_label_1
_geom_bond_atom_site_label_2
_geom_bond_distance
_geom_bond_site_symmetry_1
_geom_bond_site_symmetry_2
_geom_bond_publ_flag
S4 O3 1.622(1) . . ?
S4 O4 1.462(2) . . ?
S4 N5 1.677(2) . . ?
O1 C9 1.368(2) . . ?
O1 C13 1.428(2) . . ?
O2 C10 1.371(2) . . ?
O2 C14 1.419(2) . . ?
O3 C2 1.464(2) . . ?
N5 C6 1.481(2) . . ?
N5 C11B 1.482(2) . . ?
C1 C2 1.520(3) . . ?
C1 C11B 1.540(3) . . ?
C1 C12 1.516(3) . . ?
C1 H1 0.90(2) . . no
C2 H2 1.02(2) . . no
C2 H3 1.00(2) . . no
C6 C7 1.515(3) . . ?
C6 H4 0.99(2) . . no
C6 H5 0.97(2) . . no
C7 C7A 1.512(2) . . ?
C7 H6 0.99(2) . . no
C7 H7 1.00(2) . . no
C7A C8 1.402(2) . . ?
C7A C11A 1.390(2) . . ?
C8 C9 1.379(2) . . ?
C8 H8 0.98(2) . . no
C9 C10 1.405(2) . . ?
C10 C11 1.377(2) . . ?
C11 C11A 1.405(2) . . ?
C11 H9 0.98(2) . . no
C11A C11B 1.519(2) . . ?
C11B H11B 0.98(2) . . no
C12 H11 0.95 . . no
C12 H12 0.95 . . no
C12 H13 0.95 . . no
C13 H14 0.95 . . no
C13 H15 0.95 . . no
C13 H16 0.95 . . no
C14 H17 0.95 . . no
C14 H18 0.95 . . no
C14 H19 0.95 . . no

loop_
_geom_contact_atom_site_label_1
_geom_contact_atom_site_label_2
_geom_contact_distance
_geom_contact_site_symmetry_1
_geom_contact_site_symmetry_2
_geom_contact_publ_flag
? ? ? ? ? ?

loop_
_geom_torsion_atom_site_label_1
_geom_torsion_atom_site_label_2
_geom_torsion_atom_site_label_3
_geom_torsion_atom_site_label_4
_geom_torsion_site_symmetry_1
_geom_torsion_site_symmetry_2
_geom_torsion_site_symmetry_3
_geom_torsion_site_symmetry_4
_geom_torsion
_geom_torsion_publ_flag
S4 O3 C2 C1 . . . . 65.2(2) no
S4 N5 C6 C7 . . . . 159.5(1) no
S4 N5 C11B C1 . . . . -64.5(2) no
S4 N5 C11B C11A . . . . 171.7(1) no
O1 C9 C8 C7A . . . . -178.4(2) no
O1 C9 C10 O2 . . . . -3.5(2) no
O1 C9 C10 C11 . . . . 176.1(2) no
O2 C10 C9 C8 . . . . 175.6(2) no
O2 C10 C11 C11A . . . . -178.1(2) no
O3 S4 N5 C6 . . . . -168.6(1) no
O3 S4 N5 C11B . . . . 60.1(1) no
O3 C2 C1 C11B . . . . -59.8(2) no
O3 C2 C1 C12 . . . . 66.5(2) no
O4 S4 O3 C2 . . . . 54.4(2) no
O4 S4 N5 C6 . . . . 81.0(1) no
O4 S4 N5 C11B . . . . -50.4(1) no
N5 S4 O3 C2 . . . . -59.1(1) no
N5 C6 C7 C7A . . . . 54.1(2) no
N5 C11B C1 C2 . . . . 59.1(2) no
N5 C11B C1 C12 . . . . -66.6(2) no
N5 C11B C11A C7A . . . . -3.0(2) no
N5 C11B C11A C11 . . . . 176.8(2) no
C1 C11B N5 C6 . . . . 165.0(2) no
C1 C11B C11A C7A . . . . -124.0(2) no
C1 C11B C11A C11 . . . . 55.8(2) no
C2 C1 C11B C11A . . . . -178.3(2) no
C6 N5 C11B C11A . . . . 41.2(2) no
C6 C7 C7A C8 . . . . 158.4(2) no
C6 C7 C7A C11A . . . . -18.9(2) no
C7 C6 N5 C11B . . . . -68.6(2) no
C7 C7A C8 C9 . . . . -175.2(2) no
C7 C7A C11A C11 . . . . 172.7(2) no
C7 C7A C11A C11B . . . . -7.5(3) no
C7A C8 C9 C10 . . . . 2.7(3) no
C7A C11A C11 C10 . . . . 2.3(3) no
C8 C7A C11A C11 . . . . -4.5(3) no
C8 C7A C11A C11B . . . . 175.3(2) no
C8 C9 O1 C13 . . . . 10.8(3) no
C8 C9 C10 C11 . . . . -4.9(3) no
C9 C8 C7A C11A . . . . 2.1(3) no
C9 C10 O2 C14 . . . . -177.2(2) no
C9 C10 C11 C11A . . . . 2.4(3) no
C10 C9 O1 C13 . . . . -170.2(2) no
C10 C11 C11A C11B . . . . -177.5(2) no
C11 C10 O2 C14 . . . . 3.3(3) no
C11A C11B C1 C12 . . . . 56.0(2) no
